data_4307032
loop_
_publ_author_name
'Sota Shibahara'
'Hiroshi Kitagawa'
'Yoshiki Ozawa'
'Koshiro Toriumi'
'Takashi Kubo'
'Kazuhiro Nakasuji'

_publ_contact_author_address
;
Department of Chemistry, Graduate School of Science, Kyushu University 
Higasi-ku, Hakozaki 6-10-1, Fukuoka, Fukuoka, 812-8581, Japan
;
_publ_contact_author_email ' sota-s.scc@mbox.nc.kyushu-u.ac.jp '
_publ_contact_author_fax ' +81 92 642 2319 '
_publ_contact_author_name ' Sota Shibahra'
_publ_contact_author_phone ' +81 92 642 2319 '
_publ_section_title
;
Syntheses and Unusual Segregated-Alternated Hybrid Stacking Structure of
Hydrogen-Bonded Charge-Transfer Complexes Composed of
Bis[2,3-pyridinedithiolate]metal Complexes
;
_journal_name_full 'Inorganic Chemistry'
_journal_page_first 1162
_journal_page_last 1170
_journal_paper_doi 10.1021/ic0615269
_journal_volume 46
_journal_year 2007
_chemical_formula_moiety 'C16 H22 N4 O2 Pt S4 '
_chemical_formula_sum 'C16 H22 N4 O2 Pt S4'
_chemical_formula_weight 625.71
_space_group_IT_number 14
_symmetry_cell_setting monoclinic
_symmetry_Int_Tables_number 14
_symmetry_space_group_name_Hall '-P 2ybc'
_symmetry_space_group_name_H-M 'P 1 21/c 1'
_cell_angle_alpha 90
_cell_angle_beta 97.96(9)
_cell_angle_gamma 90
_cell_formula_units_Z 2
_cell_length_a 7.636(7)
_cell_length_b 14.37(2)
_cell_length_c 9.695(9)
_cell_measurement_reflns_used 8818
_cell_measurement_temperature 200.2
_cell_measurement_theta_max 27.6
_cell_measurement_theta_min 3.0
_cell_volume 1054(2)
_computing_cell_refinement PROCESS-AUTO
_computing_data_collection PROCESS-AUTO
_computing_data_reduction 'teXsan Ver. 1.11'
_computing_publication_material 'teXsan Ver. 1.11'
_computing_structure_refinement SHELXL97
_computing_structure_solution SIR92
_diffrn_detector_area_resol_mean 10.00
_diffrn_measurement_device_type 'Rigaku RAXIS-RAPID Imaging Plate'
_diffrn_measurement_method \w
_diffrn_radiation_type 'Mo K\a'
_diffrn_radiation_wavelength 0.7107
_diffrn_reflns_av_R_equivalents 0.073
_diffrn_reflns_limit_h_max 9
_diffrn_reflns_limit_h_min -9
_diffrn_reflns_limit_k_max 18
_diffrn_reflns_limit_k_min -18
_diffrn_reflns_limit_l_max 12
_diffrn_reflns_limit_l_min -12
_diffrn_reflns_number 10357
_diffrn_reflns_theta_max 27.48
_exptl_absorpt_coefficient_mu 7.049
_exptl_absorpt_correction_type none
_exptl_crystal_colour red
_exptl_crystal_density_diffrn 1.972
_exptl_crystal_density_method 'not measured'
_exptl_crystal_description prism
_exptl_crystal_size_max 0.200
_exptl_crystal_size_mid 0.100
_exptl_crystal_size_min 0.100
_refine_diff_density_max 0.88
_refine_diff_density_min -0.96
_refine_ls_extinction_coef 0.0000
_refine_ls_extinction_expression Fc^*^=kFc[1+0.001xFc^2^\l^3^/sin(2\q)]^-1/4^
_refine_ls_extinction_method SHELXL
_refine_ls_goodness_of_fit_ref 0.985
_refine_ls_hydrogen_treatment refall
_refine_ls_number_parameters 168
_refine_ls_number_reflns 2009
_refine_ls_R_factor_gt 0.0222
_refine_ls_shift/su_max 0.0000
_refine_ls_structure_factor_coef Fsqd
_refine_ls_weighting_details 'w = 1/[\s^2^(Fo^2^) + (0.0135P)^2^+0.0000P] where P=(Fo^2^+2Fc^2^)/3'
_refine_ls_weighting_scheme calc
_refine_ls_wR_factor_ref 0.0493
_reflns_number_gt 2009
_reflns_number_total 2404
_reflns_threshold_expression >2.0sigma(I)
_cod_data_source_file ic0615269si20060812_022136_4.cif
_cod_data_source_block '[Pt(Hpydt)2]2DMF'
_cod_depositor_comments
;
The following automatic conversions were performed:
data name '_geom_hbond_site_distance_dh' replaced with
'_geom_hbond_distance_DH' as specified in the replacement file
'/home/antanas/src/cod-tools/trunk/data/replacement-values/replacement_tags.lst'.

data
name '_geom_hbond_site_distance_ha' replaced with
'_geom_hbond_distance_HA' as specified in the replacement file
'/home/antanas/src/cod-tools/trunk/data/replacement-values/replacement_tags.lst'.

data
name '_geom_hbond_site_distance_da' replaced with
'_geom_hbond_distance_DA' as specified in the replacement file
'/home/antanas/src/cod-tools/trunk/data/replacement-values/replacement_tags.lst'.

Automatic conversion script
Id: cif_correct_tags 5005 2017-03-03 11:38:54Z antanas 
;
_cod_original_cell_volume 1053(6)
_cod_original_formula_sum 'C16 H22 N4 O2 Pt S4 '
_cod_database_code 4307032

loop_
_symmetry_equiv_pos_as_xyz
x,y,z
-x,1/2+y,1/2-z
-x,-y,-z
x,1/2-y,1/2+z

loop_
_atom_site_label
_atom_site_type_symbol
_atom_site_fract_x
_atom_site_fract_y
_atom_site_fract_z
_atom_site_U_iso_or_equiv
_atom_site_adp_type
_atom_site_occupancy
_atom_site_calc_flag
_atom_site_refinement_flags
_atom_site_disorder_assembly
_atom_site_disorder_group
Pt(1) Pt 1.0000 0.0000 1.0000 0.02594(6) Uani 1.00 d S . .
S(1) S 1.0221(1) 0.13231(5) 0.87047(8) 0.0344(2) Uani 1.00 d . . .
S(2) S 0.8544(1) -0.07221(5) 0.80593(8) 0.0318(2) Uani 1.00 d . . .
O(1) O 0.3903(4) 0.1714(2) 0.5254(3) 0.0486(6) Uani 1.00 d . . .
N(1) N 0.4981(3) 0.3120(2) 0.4718(3) 0.0335(6) Uani 1.00 d . . .
N(2) N 0.7734(4) -0.0093(2) 0.5475(3) 0.0346(6) Uani 1.00 d . . .
C(1) C 0.8498(4) 0.0124(2) 0.6777(4) 0.0295(6) Uani 1.00 d . . .
C(2) C 0.9264(4) 0.1011(2) 0.7035(3) 0.0286(6) Uani 1.00 d . . .
C(3) C 0.9227(4) 0.1613(2) 0.5906(4) 0.0341(7) Uani 1.00 d . . .
C(4) C 0.8454(5) 0.1362(2) 0.4589(4) 0.0391(7) Uani 1.00 d . . .
C(5) C 0.7693(5) 0.0502(2) 0.4387(4) 0.0393(7) Uani 1.00 d . . .
C(6) C 0.5913(5) 0.3285(3) 0.6112(4) 0.0398(8) Uani 1.00 d . . .
C(7) C 0.4035(4) 0.2354(2) 0.4426(4) 0.0367(7) Uani 1.00 d . . .
C(8) C 0.4934(6) 0.3878(3) 0.3719(4) 0.0456(9) Uani 1.00 d . . .
H(1) H 0.724(5) -0.066(3) 0.531(4) 0.0535(1) Uiso 1.00 calc . . .
H(2) H 0.972(5) 0.211(3) 0.605(4) 0.0547(1) Uiso 1.00 calc . . .
H(3) H 0.846(4) 0.175(2) 0.389(4) 0.0400(1) Uiso 1.00 calc . . .
H(4) H 0.715(5) 0.026(2) 0.362(4) 0.0267(1) Uiso 1.00 calc . . .
H(5) H 0.602(5) 0.274(3) 0.655(4) 0.0579(2) Uiso 1.00 calc . . .
H(6) H 0.699(5) 0.355(3) 0.610(4) 0.0565(1) Uiso 1.00 calc . . .
H(7) H 0.512(5) 0.371(3) 0.659(4) 0.0487(1) Uiso 1.00 calc . . .
H(8) H 0.602(5) 0.403(2) 0.372(4) 0.0407(1) Uiso 1.00 calc . . .
H(9) H 0.409(6) 0.439(3) 0.393(4) 0.0675(2) Uiso 1.00 calc . . .
H(10) H 0.436(5) 0.365(3) 0.271(4) 0.0641(2) Uiso 1.00 calc . . .
H(11) H 0.342(4) 0.234(2) 0.342(4) 0.0396(1) Uiso 1.00 calc . . .

loop_
_atom_site_aniso_label
_atom_site_aniso_U_11
_atom_site_aniso_U_22
_atom_site_aniso_U_33
_atom_site_aniso_U_12
_atom_site_aniso_U_13
_atom_site_aniso_U_23
Pt(1) 0.02579(9) 0.02251(8) 0.0295(1) -0.00047(6) 0.00373(6) -0.00253(6)
S(1) 0.0419(4) 0.0244(3) 0.0355(4) -0.0057(3) 0.0002(3) -0.0012(3)
S(2) 0.0402(4) 0.0231(3) 0.0313(4) -0.0052(3) 0.0019(3) -0.0009(3)
O(1) 0.060(2) 0.034(1) 0.048(1) -0.011(1) -0.004(1) 0.004(1)
N(1) 0.033(1) 0.033(1) 0.034(1) -0.005(1) 0.004(1) -0.003(1)
N(2) 0.041(2) 0.025(1) 0.037(2) -0.002(1) 0.001(1) -0.001(1)
C(1) 0.026(1) 0.028(1) 0.034(2) 0.001(1) 0.003(1) -0.002(1)
C(2) 0.027(1) 0.027(1) 0.033(2) 0.002(1) 0.005(1) -0.001(1)
C(3) 0.036(2) 0.025(1) 0.041(2) -0.001(1) 0.005(1) 0.001(1)
C(4) 0.049(2) 0.032(1) 0.037(2) 0.005(2) 0.006(1) 0.009(1)
C(5) 0.048(2) 0.035(2) 0.033(2) 0.004(2) -0.002(1) 0.000(1)
C(6) 0.038(2) 0.041(2) 0.039(2) -0.008(2) 0.001(1) -0.007(2)
C(7) 0.039(2) 0.033(2) 0.037(2) 0.000(1) 0.003(1) -0.004(1)
C(8) 0.044(2) 0.043(2) 0.050(2) -0.013(2) 0.006(2) 0.008(2)

loop_
_atom_type_symbol
_atom_type_description
_atom_type_scat_dispersion_real
_atom_type_scat_dispersion_imag
_atom_type_scat_source
C C 0.003 0.002
;International Tables for Crystallography
(1992, Vol. C, Tables 4.2.6.8 and 6.1.1.4)
;
H H 0.000 0.000
;International Tables for Crystallography
(1992, Vol. C, Table 6.1.1.4)
;
N N 0.006 0.003
;International Tables for Crystallography
(1992, Vol. C, Tables 4.2.6.8 and 6.1.1.4)
;
O O 0.011 0.006
;International Tables for Crystallography
(1992, Vol. C, Tables 4.2.6.8 and 6.1.1.4)
;
Pt Pt -1.703 8.390
;International Tables for Crystallography
(1992, Vol. C, Tables 4.2.6.8 and 6.1.1.4)
;
S S 0.125 0.123
;International Tables for Crystallography
(1992, Vol. C, Tables 4.2.6.8 and 6.1.1.4)
;

loop_
_geom_angle_atom_site_label_1
_geom_angle_atom_site_label_2
_geom_angle_atom_site_label_3
_geom_angle
_geom_angle_site_symmetry_1
_geom_angle_site_symmetry_2
_geom_angle_site_symmetry_3
_geom_angle_publ_flag
S(1) Pt(1) S(1) 180.0 . . 3_757 yes
S(1) Pt(1) S(2) 89.42(3) . . . yes
S(1) Pt(1) S(2) 90.58(3) . . 3_757 yes
S(1) Pt(1) S(2) 90.58(3) 3_757 . . yes
S(1) Pt(1) S(2) 89.42(3) 3_757 . 3_757 yes
S(2) Pt(1) S(2) 180.0000(2) . . 3_757 yes
Pt(1) S(1) C(2) 104.03(10) . . . yes
Pt(1) S(2) C(1) 103.3(1) . . . yes
C(6) N(1) C(7) 121.1(3) . . . yes
C(6) N(1) C(8) 117.3(3) . . . yes
C(7) N(1) C(8) 121.1(3) . . . yes
C(1) N(2) C(5) 122.8(3) . . . yes
S(2) C(1) N(2) 118.1(2) . . . yes
S(2) C(1) C(2) 122.6(2) . . . yes
N(2) C(1) C(2) 119.2(3) . . . yes
S(1) C(2) C(1) 120.5(2) . . . yes
S(1) C(2) C(3) 122.1(2) . . . yes
C(1) C(2) C(3) 117.3(3) . . . yes
C(2) C(3) C(4) 121.7(3) . . . yes
C(3) C(4) C(5) 119.2(3) . . . yes
N(2) C(5) C(4) 119.7(3) . . . yes
O(1) C(7) N(1) 124.8(3) . . . yes

loop_
_geom_bond_atom_site_label_1
_geom_bond_atom_site_label_2
_geom_bond_distance
_geom_bond_site_symmetry_1
_geom_bond_site_symmetry_2
_geom_bond_publ_flag
Pt(1) S(1) 2.2975(7) . . yes
Pt(1) S(1) 2.2975(7) . 3_757 yes
Pt(1) S(2) 2.2965(8) . . yes
Pt(1) S(2) 2.2965(8) . 3_757 yes
S(1) C(2) 1.740(3) . . yes
S(2) C(1) 1.735(3) . . yes
O(1) C(7) 1.235(4) . . yes
N(1) C(6) 1.457(4) . . yes
N(1) C(7) 1.325(4) . . yes
N(1) C(8) 1.456(5) . . yes
N(2) C(1) 1.351(4) . . yes
N(2) C(5) 1.355(5) . . yes
C(1) C(2) 1.411(4) . . yes
C(2) C(3) 1.392(4) . . yes
C(3) C(4) 1.378(5) . . yes
C(4) C(5) 1.368(5) . . yes

loop_
_geom_contact_atom_site_label_1
_geom_contact_atom_site_label_2
_geom_contact_distance
_geom_contact_site_symmetry_1
_geom_contact_site_symmetry_2
_geom_contact_publ_flag
S(1) C(7) 3.467(4) . 4_655 ?
O(1) N(2) 2.691(4) . 3_656 ?
O(1) C(5) 3.444(4) . 3_656 ?
O(1) C(8) 3.449(5) . 4_555 ?
N(2) C(4) 3.442(5) . 3_756 ?
N(2) C(5) 3.524(6) . 3_756 ?
N(2) C(7) 3.525(4) . 3_656 ?
N(2) C(3) 3.579(5) . 3_756 ?
C(1) C(5) 3.383(6) . 3_756 ?
C(1) C(4) 3.546(5) . 3_756 ?
C(2) C(5) 3.593(5) . 3_756 ?

loop_
_geom_hbond_atom_site_label_D
_geom_hbond_atom_site_label_H
_geom_hbond_atom_site_label_A
_geom_hbond_site_symmetry_D
_geom_hbond_site_symmetry_H
_geom_hbond_site_symmetry_A
_geom_hbond_distance_DH
_geom_hbond_distance_HA
_geom_hbond_distance_DA
_geom_hbond_angle_DHA
_geom_hbond_publ_flag
N(2) H(1) O(1) . . 3_656 0.90(3) 1.80(3) 2.691(4) 171(3) no

loop_
_geom_torsion_atom_site_label_1
_geom_torsion_atom_site_label_2
_geom_torsion_atom_site_label_3
_geom_torsion_atom_site_label_4
_geom_torsion
_geom_torsion_site_symmetry_1
_geom_torsion_site_symmetry_2
_geom_torsion_site_symmetry_3
_geom_torsion_site_symmetry_4
_geom_torsion_publ_flag
Pt(1) S(1) C(2) C(1) 3.4(3) . . . . yes
Pt(1) S(1) C(2) C(3) -176.2(2) . . . . yes
Pt(1) S(1) C(2) C(1) -3.4(3) . 3_757 3_757 3_757 yes
Pt(1) S(1) C(2) C(3) 176.2(2) . 3_757 3_757 3_757 yes
Pt(1) S(2) C(1) N(2) 179.1(3) . . . . yes
Pt(1) S(2) C(1) C(2) 0.8(3) . . . . yes
Pt(1) S(2) C(1) N(2) -179.1(3) . 3_757 3_757 3_757 yes
Pt(1) S(2) C(1) C(2) -0.8(3) . 3_757 3_757 3_757 yes
S(1) Pt(1) S(1) C(2) 155.4 . . 3_757 3_757 yes
S(1) Pt(1) S(2) C(1) 1.0(1) . . . . yes
S(1) Pt(1) S(2) C(1) 179.0(1) . . 3_757 3_757 yes
S(1) C(2) C(1) S(2) -3.0(4) . . . . yes
S(1) C(2) C(1) N(2) 178.8(3) . . . . yes
S(1) C(2) C(3) C(4) -179.5(3) . . . . yes
S(2) Pt(1) S(1) C(2) -2.2(1) . . . . yes
S(2) Pt(1) S(1) C(2) -177.8(1) . . 3_757 3_757 yes
S(2) C(1) N(2) C(5) -177.2(3) . . . . yes
S(2) C(1) C(2) C(3) 176.6(3) . . . . yes
O(1) C(7) N(1) C(6) -2.6(5) . . . . yes
O(1) C(7) N(1) C(8) -174.3(3) . . . . yes
N(2) C(1) C(2) C(3) -1.7(5) . . . . yes
N(2) C(5) C(4) C(3) -1.0(5) . . . . yes
C(1) N(2) C(5) C(4) 0.2(6) . . . . yes
C(1) C(2) C(3) C(4) 0.9(5) . . . . yes
C(2) C(1) N(2) C(5) 1.2(5) . . . . yes
C(2) C(3) C(4) C(5) 0.4(5) . . . . yes
C(2) C(3) C(4) C(5) 0.4(5) . . . . yes
